data_7045126
loop_
_publ_author_name
'Gomez, G. E.'
'D'vries, R. F.'
'Lionello, D. F.'
'Aguirre-D\'iaz, L M'
'Spinosa, M.'
'Costa, C. S.'
'Fuertes, M. C.'
'Pizarro, R. A.'
'Kaczmarek, A. M.'
'Ellena, J.'
'Rozes, L.'
'Iglesias, M.'
'Van Deun, R.'
'Sanchez, C.'
'Monge, M. A.'
'Soler-Illia, G J A A'

_publ_section_title
;
 Exploring physical and chemical properties in new multifunctional
 indium-, bismuth-, and zinc-based 1D and 2D coordination polymers.
;
_journal_issue 6
_journal_name_full 'Dalton transactions (Cambridge, England : 2003)'
_journal_page_first 1808
_journal_page_last 1818
_journal_paper_doi 10.1039/c7dt04287f
_journal_volume 47
_journal_year 2018
_chemical_formula_moiety 'C8 H11 Bi N2 O8'
_chemical_formula_sum 'C8 H11 Bi N2 O8'
_chemical_formula_weight 472.17
_space_group_crystal_system monoclinic
_space_group_IT_number 15
_space_group_name_Hall '-C 2yc'
_space_group_name_H-M_alt 'C 1 2/c 1'
_symmetry_space_group_name_Hall '-C 2yc'
_symmetry_space_group_name_H-M 'C 1 2/c 1'
_atom_sites_solution_hydrogens geom
_atom_sites_solution_primary direct
_audit_creation_date 2017-07-10
_audit_creation_method
;
Olex2 1.2
(compiled 2017.03.28 svn.r3405 for OlexSys, GUI svn.r5337)
;
_audit_update_record
;
2017-07-10 deposited with the CCDC.
2017-12-20 downloaded from the CCDC.
;
_cell_angle_alpha 90
_cell_angle_beta 104.479(9)
_cell_angle_gamma 90
_cell_formula_units_Z 8
_cell_length_a 18.337(5)
_cell_length_b 12.223(3)
_cell_length_c 10.707(3)
_cell_measurement_reflns_used 2822
_cell_measurement_temperature 293
_cell_measurement_theta_max 27.4
_cell_measurement_theta_min 2.6
_cell_volume 2323.6(11)
_computing_cell_refinement
;
CrystalClear-SM Expert 2.0 r15 (Rigaku, 2011)
;
_computing_data_collection
;
CrystalClear-SM Expert 2.0 r15 (Rigaku, 2011)
;
_computing_data_reduction
;
CrystalClear-SM Expert 2.0 r15 (Rigaku, 2011)
;
_computing_molecular_graphics 'Olex2 (Dolomanov et al., 2009)'
_computing_publication_material 'Olex2 (Dolomanov et al., 2009)'
_computing_structure_refinement 'ShelXL (Sheldrick, 2015)'
_computing_structure_solution 'ShelXS (Sheldrick, 2008)'
_diffrn_ambient_temperature 293
_diffrn_detector CCD
_diffrn_detector_area_resol_mean 13.6612
_diffrn_measured_fraction_theta_full 0.999
_diffrn_measured_fraction_theta_max 0.995
_diffrn_measurement_details
;
scan:
    Number of images: 180
               Slice: -70.0000 - 110.0000
         Image width: 1.0000
            Exp time: 40.0000
       Rotation axis: Omega
               Omega: 0.0000
                 Chi: 54.0000
                 Phi: 0.0000
                 XTD: 50.3266
              2theta: 27.5575
scan:
    Number of images: 180
               Slice: -70.0000 - 110.0000
         Image width: 1.0000
            Exp time: 40.0000
       Rotation axis: Omega
               Omega: 0.0000
                 Chi: 54.0000
                 Phi: 120.0000
                 XTD: 50.3266
              2theta: 27.5575
scan:
    Number of images: 180
               Slice: -70.0000 - 110.0000
         Image width: 1.0000
            Exp time: 40.0000
       Rotation axis: Omega
               Omega: 0.0000
                 Chi: 54.0000
                 Phi: 240.0000
                 XTD: 50.3266
              2theta: 27.5575
;
_diffrn_measurement_device
;
XtaLABmini: Fixed Chi 2 circle
;
_diffrn_measurement_device_type
;
Rigaku Mercury375R (2x2 bin mode)
;
_diffrn_measurement_method 'profile data from \w-scans'
_diffrn_measurement_specimen_support Fiber
_diffrn_orient_matrix_type d*Trek
_diffrn_orient_matrix_UB_11 -0.052698
_diffrn_orient_matrix_UB_12 0.006464
_diffrn_orient_matrix_UB_13 -0.018802
_diffrn_orient_matrix_UB_21 -0.013916
_diffrn_orient_matrix_UB_22 0.055807
_diffrn_orient_matrix_UB_23 0.058187
_diffrn_orient_matrix_UB_31 0.006324
_diffrn_orient_matrix_UB_32 0.070217
_diffrn_orient_matrix_UB_33 -0.065832
_diffrn_radiation_monochromator 'Graphite Monochromator'
_diffrn_radiation_type MoK\a
_diffrn_radiation_wavelength 0.71075
_diffrn_reflns_av_R_equivalents 0.0609
_diffrn_reflns_av_unetI/netI 0.0498
_diffrn_reflns_Laue_measured_fraction_full 0.999
_diffrn_reflns_Laue_measured_fraction_max 0.995
_diffrn_reflns_limit_h_max 23
_diffrn_reflns_limit_h_min -23
_diffrn_reflns_limit_k_max 15
_diffrn_reflns_limit_k_min -15
_diffrn_reflns_limit_l_max 13
_diffrn_reflns_limit_l_min -13
_diffrn_reflns_number 2604
_diffrn_reflns_point_group_measured_fraction_full 0.999
_diffrn_reflns_point_group_measured_fraction_max 0.995
_diffrn_reflns_theta_full 25.242
_diffrn_reflns_theta_max 27.271
_diffrn_reflns_theta_min 2.023
_diffrn_source 'Sealed Tube'
_diffrn_source_current 12.0
_diffrn_source_power 0.6
_diffrn_source_voltage 50.0
_exptl_absorpt_coefficient_mu 15.217
_exptl_absorpt_correction_T_max 0.527
_exptl_absorpt_correction_T_min 0.323
_exptl_absorpt_correction_type multi-scan
_exptl_absorpt_process_details
;
CrysAlisPro 1.171.38.42t (Rigaku Oxford Diffraction, 2015)
Empirical absorption correction using spherical harmonics,
 implemented in SCALE3 ABSPACK scaling algorithm.
;
_exptl_crystal_colour colourless
_exptl_crystal_colour_primary colourless
_exptl_crystal_density_diffrn 2.699
_exptl_crystal_description prism
_exptl_crystal_F_000 1760
_exptl_crystal_recrystallization_method Hydrothermal
_exptl_crystal_size_max 0.17
_exptl_crystal_size_mid 0.17
_exptl_crystal_size_min 0.12
_refine_diff_density_max 1.940
_refine_diff_density_min -1.768
_refine_diff_density_rms 0.178
_refine_ls_extinction_method none
_refine_ls_goodness_of_fit_ref 1.058
_refine_ls_hydrogen_treatment constr
_refine_ls_matrix_type full
_refine_ls_number_parameters 172
_refine_ls_number_reflns 2604
_refine_ls_number_restraints 0
_refine_ls_restrained_S_all 1.058
_refine_ls_R_factor_all 0.0408
_refine_ls_R_factor_gt 0.0312
_refine_ls_shift/su_max 0.001
_refine_ls_shift/su_mean 0.000
_refine_ls_structure_factor_coef Fsqd
_refine_ls_weighting_details 'w=1/[\s^2^(Fo^2^)+(0.0224P)^2^+1.7249P] where P=(Fo^2^+2Fc^2^)/3'
_refine_ls_weighting_scheme calc
_refine_ls_wR_factor_gt 0.0689
_refine_ls_wR_factor_ref 0.0734
_reflns_Friedel_coverage 0.000
_reflns_number_gt 2154
_reflns_number_total 2604
_reflns_threshold_expression 'I > 2\s(I)'
_cod_data_source_file c7dt04287f2.cif
_cod_data_source_block Bi13
_cod_depositor_comments 'Adding full bibliography for 7045123--7045126.cif.'
_cod_database_code 7045126
_shelx_shelxl_version_number 2016/6
_shelx_space_group_comment
;
The symmetry employed for this shelxl refinement is uniquely defined
by the following loop, which should always be used as a source of
symmetry information in preference to the above space-group names.
They are only intended as comments.
;
_olex2_refinement_description
;
1. Fixed Uiso
 At 1.2 times of:
  All C(H,H) groups, All N(H) groups, All N(H,H) groups
2.a Ternary CH refined with riding coordinates:
 N1(H1)
2.b Secondary CH2 refined with riding coordinates:
 N2(H2A,H2B), C6(H6A,H6B), C7(H7A,H7B), C3(H3A,H3B), C2(H2C,H2D)
;
_olex2_submission_special_instructions 'No special instructions were received'

loop_
_space_group_symop_operation_xyz
'x, y, z'
'-x, y, -z+1/2'
'x+1/2, y+1/2, z'
'-x+1/2, y+1/2, -z+1/2'
'-x, -y, -z'
'x, -y, z-1/2'
'-x+1/2, -y+1/2, -z'
'x+1/2, -y+1/2, z-1/2'

loop_
_atom_site_label
_atom_site_type_symbol
_atom_site_fract_x
_atom_site_fract_y
_atom_site_fract_z
_atom_site_U_iso_or_equiv
_atom_site_adp_type
_atom_site_occupancy
_atom_site_site_symmetry_order
_atom_site_calc_flag
_atom_site_refinement_flags_posn
Bi1 Bi 0.67631(2) 0.75556(2) 0.60718(2) 0.02165(9) Uani 1 1 d .
O5 O 0.6507(3) 0.7684(3) 0.8168(4) 0.0339(10) Uani 1 1 d .
O3 O 0.7071(2) 0.6296(3) 0.4701(4) 0.0300(9) Uani 1 1 d .
N2 N 0.6089(2) 0.8131(4) 1.0293(4) 0.0275(11) Uani 1 1 d .
H2A H 0.659010 0.815201 1.052729 0.033 Uiso 1 1 calc R
H2B H 0.595548 0.745537 1.001916 0.033 Uiso 1 1 calc R
O4 O 0.7539(2) 0.4650(4) 0.4510(4) 0.0426(11) Uani 1 1 d .
C4 C 0.7237(3) 0.5307(5) 0.5080(5) 0.0269(13) Uani 1 1 d .
C5 C 0.6134(3) 0.8575(5) 0.8075(6) 0.0283(13) Uani 1 1 d .
C6 C 0.5826(3) 0.8893(4) 0.9201(5) 0.0280(13) Uani 1 1 d .
H6A H 0.598631 0.962996 0.947298 0.034 Uiso 1 1 calc R
H6B H 0.527947 0.888539 0.893880 0.034 Uiso 1 1 calc R
O6 O 0.6011(3) 0.9183(3) 0.7120(4) 0.0436(12) Uani 1 1 d .
C7 C 0.5804(3) 0.8346(5) 1.1448(5) 0.0296(14) Uani 1 1 d .
H7A H 0.537777 0.787232 1.143385 0.036 Uiso 1 1 calc R
H7B H 0.563172 0.909810 1.142886 0.036 Uiso 1 1 calc R
O1 O 0.5552(2) 0.7101(4) 0.5429(4) 0.0407(11) Uani 1 1 d .
C1 C 0.5309(3) 0.6261(5) 0.5886(6) 0.0300(13) Uani 1 1 d .
C3 C 0.7083(4) 0.4975(5) 0.6338(6) 0.0337(14) Uani 1 1 d .
H3A H 0.681019 0.428691 0.621549 0.040 Uiso 1 1 calc R
H3B H 0.755960 0.484994 0.696101 0.040 Uiso 1 1 calc R
C2 C 0.5863(3) 0.5493(5) 0.6746(7) 0.0371(15) Uani 1 1 d .
H2C H 0.576684 0.549090 0.759618 0.045 Uiso 1 1 calc R
H2D H 0.577560 0.475768 0.640088 0.045 Uiso 1 1 calc R
O8 O 0.7041(2) 0.7887(4) 1.2506(4) 0.0320(9) Uani 1 1 d .
O7 O 0.6236(2) 0.8297(4) 1.3692(4) 0.0387(11) Uani 1 1 d .
C8 C 0.6405(3) 0.8153(4) 1.2672(6) 0.0271(13) Uani 1 1 d .
N1 N 0.6649(2) 0.5775(4) 0.6874(4) 0.0239(10) Uani 1 1 d .
H1 H 0.688399 0.580384 0.780224 0.029 Uiso 1 1 calc R
O2 O 0.4624(2) 0.6072(4) 0.5687(5) 0.0452(12) Uani 1 1 d .

loop_
_atom_site_aniso_label
_atom_site_aniso_U_11
_atom_site_aniso_U_22
_atom_site_aniso_U_33
_atom_site_aniso_U_23
_atom_site_aniso_U_13
_atom_site_aniso_U_12
Bi1 0.02276(16) 0.02680(14) 0.01648(15) 0.00235(8) 0.00692(11) 0.00224(8)
O5 0.044(3) 0.041(2) 0.022(2) 0.0028(18) 0.018(2) 0.0104(19)
O3 0.038(2) 0.039(2) 0.018(2) 0.0045(18) 0.0138(18) 0.0067(18)
N2 0.026(3) 0.041(3) 0.016(2) 0.003(2) 0.007(2) 0.008(2)
O4 0.048(3) 0.054(3) 0.025(2) -0.012(2) 0.008(2) 0.012(2)
C4 0.021(3) 0.036(3) 0.022(3) -0.005(3) 0.001(2) 0.004(3)
C5 0.025(3) 0.034(3) 0.026(3) -0.003(3) 0.006(3) -0.004(2)
C6 0.032(3) 0.027(3) 0.024(3) 0.002(2) 0.005(3) 0.004(2)
O6 0.061(3) 0.043(3) 0.031(3) 0.012(2) 0.020(2) 0.011(2)
C7 0.029(3) 0.042(4) 0.015(3) -0.005(2) 0.001(3) 0.003(2)
O1 0.021(2) 0.053(3) 0.043(3) 0.022(2) -0.001(2) -0.006(2)
C1 0.032(3) 0.037(3) 0.020(3) -0.006(3) 0.007(3) -0.001(3)
C3 0.042(3) 0.029(3) 0.034(4) 0.006(3) 0.018(3) 0.010(3)
C2 0.034(3) 0.043(4) 0.035(4) 0.006(3) 0.010(3) -0.005(3)
O8 0.022(2) 0.048(2) 0.025(2) 0.006(2) 0.0040(18) 0.0016(19)
O7 0.048(3) 0.049(3) 0.021(2) 0.003(2) 0.012(2) 0.012(2)
C8 0.032(3) 0.026(3) 0.022(3) 0.000(2) 0.003(3) -0.003(2)
N1 0.030(3) 0.028(2) 0.014(2) 0.0048(19) 0.004(2) 0.0010(19)
O2 0.027(2) 0.054(3) 0.053(3) -0.002(2) 0.006(2) -0.002(2)

loop_
_atom_type_symbol
_atom_type_description
_atom_type_scat_dispersion_real
_atom_type_scat_dispersion_imag
_atom_type_scat_source
C C 0.0033 0.0016 'International Tables Vol C Tables 4.2.6.8 and 6.1.1.4'
H H 0.0000 0.0000 'International Tables Vol C Tables 4.2.6.8 and 6.1.1.4'
Bi Bi -4.1077 10.2566 'International Tables Vol C Tables 4.2.6.8 and 6.1.1.4'
N N 0.0061 0.0033 'International Tables Vol C Tables 4.2.6.8 and 6.1.1.4'
O O 0.0106 0.0060 'International Tables Vol C Tables 4.2.6.8 and 6.1.1.4'

loop_
_geom_angle_atom_site_label_1
_geom_angle_atom_site_label_2
_geom_angle_atom_site_label_3
_geom_angle
_geom_angle_site_symmetry_1
_geom_angle_site_symmetry_3
O5 Bi1 O7 139.81(13) . 1_554
O3 Bi1 O5 140.92(13) . .
O3 Bi1 O8 85.54(14) . 7_667
O3 Bi1 O7 72.73(13) . 1_554
O3 Bi1 N1 70.93(14) . .
O1 Bi1 O5 83.82(16) . .
O1 Bi1 O3 91.20(17) . .
O1 Bi1 O8 145.47(15) . 7_667
O1 Bi1 O7 72.03(14) . 1_554
O1 Bi1 N1 73.22(16) . .
O8 Bi1 O5 77.52(14) 7_667 .
O8 Bi1 O7 138.07(13) 7_667 1_554
N1 Bi1 O5 70.53(14) . .
N1 Bi1 O8 73.25(15) . 7_667
N1 Bi1 O7 128.26(15) . 1_554
C5 O5 Bi1 102.0(4) . .
C4 O3 Bi1 120.3(4) . .
H2A N2 H2B 107.4 . .
C6 N2 H2A 108.3 . .
C6 N2 H2B 108.3 . .
C6 N2 C7 115.7(4) . .
C7 N2 H2A 108.3 . .
C7 N2 H2B 108.3 . .
O3 C4 C3 117.1(5) . .
O4 C4 O3 124.1(6) . .
O4 C4 C3 118.7(5) . .
O5 C5 C6 117.3(5) . .
O6 C5 O5 124.0(5) . .
O6 C5 C6 118.7(5) . .
N2 C6 C5 110.9(4) . .
N2 C6 H6A 109.5 . .
N2 C6 H6B 109.5 . .
C5 C6 H6A 109.5 . .
C5 C6 H6B 109.5 . .
H6A C6 H6B 108.0 . .
N2 C7 H7A 109.4 . .
N2 C7 H7B 109.4 . .
N2 C7 C8 111.4(5) . .
H7A C7 H7B 108.0 . .
C8 C7 H7A 109.4 . .
C8 C7 H7B 109.4 . .
C1 O1 Bi1 120.2(4) . .
O1 C1 C2 119.4(5) . .
O2 C1 O1 121.6(6) . .
O2 C1 C2 119.0(6) . .
C4 C3 H3A 108.7 . .
C4 C3 H3B 108.7 . .
H3A C3 H3B 107.6 . .
N1 C3 C4 114.4(5) . .
N1 C3 H3A 108.7 . .
N1 C3 H3B 108.7 . .
C1 C2 H2C 108.7 . .
C1 C2 H2D 108.7 . .
H2C C2 H2D 107.6 . .
N1 C2 C1 114.2(5) . .
N1 C2 H2C 108.7 . .
N1 C2 H2D 108.7 . .
C8 O8 Bi1 134.2(4) . 7_667
C8 O7 Bi1 134.2(4) . 1_556
O8 C8 C7 114.7(5) . .
O7 C8 C7 117.5(5) . .
O7 C8 O8 127.8(5) . .
Bi1 N1 H1 106.1 . .
C3 N1 Bi1 111.5(3) . .
C3 N1 H1 106.1 . .
C2 N1 Bi1 111.0(3) . .
C2 N1 C3 115.3(5) . .
C2 N1 H1 106.1 . .

loop_
_geom_bond_atom_site_label_1
_geom_bond_atom_site_label_2
_geom_bond_distance
_geom_bond_site_symmetry_2
Bi1 O5 2.411(4) .
Bi1 O3 2.293(4) .
Bi1 O1 2.224(4) .
Bi1 O8 2.398(4) 7_667
Bi1 O7 2.649(4) 1_554
Bi1 N1 2.369(4) .
O5 C5 1.277(7) .
O3 C4 1.287(7) .
N2 H2A 0.8900 .
N2 H2B 0.8900 .
N2 C6 1.478(6) .
N2 C7 1.482(6) .
O4 C4 1.222(7) .
C4 C3 1.500(8) .
C5 C6 1.505(7) .
C5 O6 1.238(7) .
C6 H6A 0.9700 .
C6 H6B 0.9700 .
C7 H7A 0.9700 .
C7 H7B 0.9700 .
C7 C8 1.505(7) .
O1 C1 1.266(7) .
C1 C2 1.514(8) .
C1 O2 1.243(7) .
C3 H3A 0.9700 .
C3 H3B 0.9700 .
C3 N1 1.464(7) .
C2 H2C 0.9700 .
C2 H2D 0.9700 .
C2 N1 1.455(7) .
O8 C8 1.265(7) .
O7 C8 1.220(7) .
N1 H1 0.9800 .

loop_
_geom_torsion_atom_site_label_1
_geom_torsion_atom_site_label_2
_geom_torsion_atom_site_label_3
_geom_torsion_atom_site_label_4
_geom_torsion
_geom_torsion_site_symmetry_1
Bi1 O5 C5 C6 176.0(4) .
Bi1 O5 C5 O6 -3.7(7) .
Bi1 O3 C4 O4 -165.8(4) .
Bi1 O3 C4 C3 10.9(7) .
Bi1 O1 C1 C2 -7.4(7) .
Bi1 O1 C1 O2 169.7(4) .
Bi1 O8 C8 C7 -179.4(4) 7_667
Bi1 O8 C8 O7 3.0(10) 7_667
Bi1 O7 C8 C7 156.1(4) 1_556
Bi1 O7 C8 O8 -26.3(10) 1_556
O5 C5 C6 N2 5.8(7) .
O3 C4 C3 N1 9.3(8) .
N2 C7 C8 O8 2.6(7) .
N2 C7 C8 O7 -179.6(5) .
O4 C4 C3 N1 -173.8(5) .
C4 C3 N1 Bi1 -23.1(6) .
C4 C3 N1 C2 104.6(6) .
C6 N2 C7 C8 -141.1(5) .
O6 C5 C6 N2 -174.5(5) .
C7 N2 C6 C5 -178.5(5) .
O1 C1 C2 N1 -4.7(8) .
C1 C2 N1 Bi1 13.0(6) .
C1 C2 N1 C3 -114.9(6) .
O2 C1 C2 N1 178.0(5) .
